data_4111268
loop_
_publ_author_name
'Satoru Shimomura'
'Ryotaro Matsuda'
'Takashi Tsujino'
'Takashi Kawamura'
'Susumu Kitagawa'

_publ_section_title
;
 TCNQ Dianion-Based Coordination Polymer Whose Open Framework Shows
 Charge-Transfer Type Guest Inclusion
;
_journal_name_full 'Journal of the American Chemical Society'
_journal_page_first 16416
_journal_page_last 16417
_journal_paper_doi 10.1021/ja0660047
_journal_volume 128
_journal_year 2006
_chemical_formula_moiety 'C34 H24 N6 Zn '
_chemical_formula_sum 'C34 H24 N6 Zn'
_chemical_formula_weight 581.98
_space_group_IT_number 140
_symmetry_cell_setting tetragonal
_symmetry_Int_Tables_number 140
_symmetry_space_group_name_Hall '-I 4 2c'
_symmetry_space_group_name_H-M 'I 4/m c m'
_cell_angle_alpha 90
_cell_angle_beta 90
_cell_angle_gamma 90
_cell_formula_units_Z 4
_cell_length_a 12.384(2)
_cell_length_b 12.384(2)
_cell_length_c 22.765(3)
_cell_measurement_reflns_used 4789
_cell_measurement_temperature 273.1
_cell_measurement_theta_max 27.5
_cell_measurement_theta_min 3.1
_cell_volume 3491.3(9)
_computing_cell_refinement CrystalClear
_computing_data_collection CrystalClear
_computing_data_reduction CrystalStructure
_computing_publication_material 'CrystalStructure 3.6.0'
_computing_structure_refinement CRYSTALS
_computing_structure_solution 'DIRDIF99 (PATTY)'
_diffrn_detector_area_resol_mean 7.31
_diffrn_measured_fraction_theta_full 0.9950
_diffrn_measured_fraction_theta_max 0.9950
_diffrn_measurement_device_type 'Rigaku Mercury'
_diffrn_measurement_method \w
_diffrn_radiation_type 'Mo K\a'
_diffrn_radiation_wavelength 0.7107
_diffrn_reflns_av_R_equivalents 0.071
_diffrn_reflns_limit_h_max 16
_diffrn_reflns_limit_h_min -16
_diffrn_reflns_limit_k_max 15
_diffrn_reflns_limit_k_min -13
_diffrn_reflns_limit_l_max 29
_diffrn_reflns_limit_l_min -29
_diffrn_reflns_number 14384
_diffrn_reflns_theta_full 27.48
_diffrn_reflns_theta_max 27.48
_exptl_absorpt_coefficient_mu 0.732
_exptl_absorpt_correction_T_max 0.000
_exptl_absorpt_correction_T_min 0.000
_exptl_absorpt_correction_type none
_exptl_crystal_colour colorless
_exptl_crystal_density_diffrn 1.107
_exptl_crystal_description prism
_exptl_crystal_F_000 1200.00
_exptl_crystal_size_max 0.20
_exptl_crystal_size_mid 0.20
_exptl_crystal_size_min 0.20
_refine_diff_density_max 0.45
_refine_diff_density_min -0.42
_refine_ls_extinction_method none
_refine_ls_goodness_of_fit_ref 1.027
_refine_ls_hydrogen_treatment refall
_refine_ls_number_parameters 87
_refine_ls_number_reflns 937
_refine_ls_R_factor_gt 0.0540
_refine_ls_shift/su_max 0.0000
_refine_ls_structure_factor_coef F
_refine_ls_weighting_details
;
    Chebychev polynomial with 3 parameters (Carruthers & Watkin, 1979)
    10.2887    1.4937    7.4877
;
_refine_ls_weighting_scheme calc
_refine_ls_wR_factor_ref 0.0700
_reflns_number_gt 721
_reflns_number_total 1100
_reflns_threshold_expression F^2^>2.0\s(F^2^)
_cod_data_source_file ja0660047si20060818_060458.cif
_cod_data_source_block '__ztb_bz_c'
_cod_original_cell_volume 3491.2(8)
_cod_original_formula_sum 'C34 H24 N6 Zn '
_cod_database_code 4111268

loop_
_symmetry_equiv_pos_site_id
_symmetry_equiv_pos_as_xyz
1 +X,+Y,+Z
2 -Y,+X,+Z
3 -X,-Y,+Z
4 +Y,-X,+Z
5 -X,+Y,1/2+Z
6 +Y,+X,1/2+Z
7 +X,-Y,1/2+Z
8 -Y,-X,1/2+Z
9 -X,-Y,-Z
10 +Y,-X,-Z
11 +X,+Y,-Z
12 -Y,+X,-Z
13 +X,-Y,1/2-Z
14 -Y,-X,1/2-Z
15 -X,+Y,1/2-Z
16 +Y,+X,1/2-Z
17 1/2+X,1/2+Y,1/2+Z
18 1/2-Y,1/2+X,1/2+Z
19 1/2-X,1/2-Y,1/2+Z
20 1/2+Y,1/2-X,1/2+Z
21 1/2-X,1/2+Y,+Z
22 1/2+Y,1/2+X,+Z
23 1/2+X,1/2-Y,+Z
24 1/2-Y,1/2-X,+Z
25 1/2-X,1/2-Y,1/2-Z
26 1/2+Y,1/2-X,1/2-Z
27 1/2+X,1/2+Y,1/2-Z
28 1/2-Y,1/2+X,1/2-Z
29 1/2+X,1/2-Y,-Z
30 1/2-Y,1/2-X,-Z
31 1/2-X,1/2+Y,-Z
32 1/2+Y,1/2+X,-Z

loop_
_atom_site_label
_atom_site_type_symbol
_atom_site_fract_x
_atom_site_fract_y
_atom_site_fract_z
_atom_site_U_iso_or_equiv
_atom_site_adp_type
_atom_site_occupancy
_atom_site_symmetry_multiplicity
_atom_site_calc_flag
_atom_site_refinement_flags
Zn(1) Zn 1.0000 0.0000 0.0000 0.0340(2) Uani 1.00 8 d S
N(1) N 1.0000 0.0000 -0.0944(2) 0.0413(8) Uani 1.00 4 d S
N(2) N 0.8591(2) 0.1029(3) 0.0000 0.0466(8) Uani 1.00 2 d S
C(1) C 0.9112(5) -0.0215(8) -0.1255(3) 0.068(2) Uani 0.50 1 d P
C(2) C 0.9080(6) -0.0220(9) -0.1846(3) 0.078(2) Uani 0.50 1 d P
C(3) C 1.0000 0.0000 -0.2181(2) 0.0516(11) Uani 1.00 4 d S
C(4) C 0.7727(3) 0.1344(3) 0.0000 0.0498(10) Uani 1.00 2 d S
C(5) C 0.6646(3) 0.1646(3) 0.0000 0.088(2) Uani 1.00 4 d S
C(6) C 0.5815(4) 0.0815(4) 0.0000 0.135(4) Uani 1.00 4 d S
C(7) C 0.6069(4) -0.0278(4) 0.000000(10) 0.166(4) Uani 1.00 2 d S
C(8) C 0.7500(10) 0.2500(10) 0.2500(10) 0.44(3) Uiso 1.00 4 d S
C(9) C 0.8314(10) 0.3314(10) 0.254(1) 0.23(2) Uiso 0.50 2 d SP
C(10) C 0.875(2) 0.375(2) 0.202(2) 0.49(4) Uiso 0.50 2 d SP
C(11) C 0.839(3) 0.339(3) 0.146(2) 0.55(5) Uiso 0.50 2 d SP
C(12) C 0.758(3) 0.258(3) 0.1423(8) 0.43(4) Uiso 0.50 2 d SP
C(13) C 0.713(2) 0.213(2) 0.1942(10) 0.27(2) Uiso 0.50 2 d SP
H(1) H 0.8469 -0.0390 -0.1048 0.081 Uiso 0.50 1 c R
H(2) H 0.8416 -0.0365 -0.2039 0.094 Uiso 0.50 1 c R
H(3) H 0.6808 -0.0486 0.0000 0.199 Uiso 1.00 2 c R
H(4) H 0.7176 0.2176 0.2834 0.524 Uiso 0.50 2 c R
H(5) H 0.8529 0.3529 0.2918 0.271 Uiso 0.50 2 c R
H(6) H 0.9293 0.4293 0.2065 0.583 Uiso 0.50 2 c R
H(7) H 0.8712 0.3712 0.1123 0.658 Uiso 0.50 2 c R
H(8) H 0.7362 0.2362 0.1039 0.510 Uiso 0.50 2 c R
H(9) H 0.6595 0.1595 0.1894 0.323 Uiso 0.50 2 c R

loop_
_atom_site_aniso_label
_atom_site_aniso_U_11
_atom_site_aniso_U_22
_atom_site_aniso_U_33
_atom_site_aniso_U_12
_atom_site_aniso_U_13
_atom_site_aniso_U_23
Zn(1) 0.0270(3) 0.0270(3) 0.0480(5) 0.0000 0.0000 0.0000
N(1) 0.0397(13) 0.0397(13) 0.044(2) 0.0000 0.0000 0.0000
N(2) 0.0286(13) 0.035(1) 0.077(2) 0.0065(12) 0.0000 0.0000
C(1) 0.044(3) 0.122(6) 0.037(2) -0.021(3) -0.003(2) 0.002(3)
C(2) 0.050(4) 0.138(7) 0.047(3) -0.024(4) -0.006(3) -0.005(4)
C(3) 0.056(2) 0.056(2) 0.044(3) 0.0000 0.0000 0.0000
C(4) 0.038(2) 0.028(2) 0.083(3) -0.0005(13) 0.0000 0.0000
C(5) 0.026(2) 0.026(2) 0.210(10) -0.005(2) 0.0000 0.0000
C(6) 0.026(2) 0.026(2) 0.35(2) 0.001(2) 0.0000 0.0000
C(7) 0.024(2) 0.035(2) 0.44(2) 0.005(2) 0.0000 0.0000

loop_
_atom_type_symbol
_atom_type_description
_atom_type_scat_dispersion_real
_atom_type_scat_dispersion_imag
_atom_type_scat_source
C C 0.003 0.002
;
International Tables for Crystallography
(1992, Vol. C, Tables 4.2.6.8 and 6.1.1.4)
;
H H 0.000 0.000
;
International Tables for Crystallography
(1992, Vol. C, Table 6.1.1.4)
;
N N 0.006 0.003
;
International Tables for Crystallography
(1992, Vol. C, Tables 4.2.6.8 and 6.1.1.4)
;
Zn Zn 0.284 1.430
;
International Tables for Crystallography
(1992, Vol. C, Tables 4.2.6.8 and 6.1.1.4)
;

loop_
_geom_angle_atom_site_label_1
_geom_angle_atom_site_label_2
_geom_angle_atom_site_label_3
_geom_angle
_geom_angle_site_symmetry_1
_geom_angle_site_symmetry_2
_geom_angle_site_symmetry_3
N(1) Zn(1) N(1) 180.0000 66510 . .
N(2) Zn(1) N(1) 90.0000 . . .
N(2) Zn(1) N(1) 90.0000 64502 . .
N(2) Zn(1) N(1) 90.0000 66504 . .
Zn(1) N(1) C(1) 122.0(3) . . .
Zn(1) N(1) C(1) 122.0(3) . . 64502
Zn(1) N(1) C(1) 122.0(3) . . 66504
N(2) Zn(1) N(1) 90.0000 . . 66510
N(2) Zn(1) N(1) 90.0000 64502 . 66510
N(2) Zn(1) N(1) 90.0000 66504 . 66510
Zn(1) N(1) C(1) 122.0(3) . 66510 66510
Zn(1) N(1) C(1) 122.0(3) . 66510 55511
Zn(1) N(1) C(1) 122.0(3) . 66510 64512
N(2) Zn(1) N(2) 90.0(1) 64502 . .
N(2) Zn(1) N(2) 90.0(1) 66504 . .
Zn(1) N(2) C(4) 163.8(3) . . .
N(2) Zn(1) N(2) 180.0(1) 66504 . 64502
Zn(1) N(2) C(4) 163.8(3) . 64502 64502
Zn(1) N(2) C(4) 163.8(3) . 66504 66504
N(1) C(1) C(1) 53.2(4) . . 64502
C(1) N(1) C(1) 73.7(5) 64502 . .
N(1) C(1) C(1) 53.2(4) . . 66504
C(1) N(1) C(1) 73.7(5) 66504 . .
N(1) C(1) C(2) 123.7(6) . . .
N(1) C(1) C(1) 53.2(4) . 64502 .
C(1) N(1) C(1) 115.9(5) 66504 . 64502
N(1) C(1) C(2) 123.7(8) . 64502 64502
N(1) C(1) C(1) 53.2(4) . 66504 .
N(1) C(1) C(2) 123.7(8) . 66504 66504
N(2) C(4) C(5) 175.7(4) . . .
N(2) C(4) C(5) 175.7(4) . . 54522
C(1) C(1) C(1) 90.0(5) 66504 . 64502
C(2) C(1) C(1) 91.3(6) . . 64502
C(1) C(1) C(2) 91.1(6) . 64502 64502
C(2) C(1) C(1) 91.1(6) . . 66504
C(1) C(1) C(2) 91.3(6) . 66504 66504
C(1) C(2) C(2) 88.7(6) . . 64502
C(1) C(2) C(2) 88.9(6) . . 66504
C(1) C(2) C(3) 121.3(6) . . .
C(2) C(2) C(1) 88.9(6) . 64502 64502
C(2) C(2) C(2) 90.0(6) 66504 . 64502
C(2) C(2) C(3) 53.6(4) . 64502 .
C(3) C(2) C(2) 53.6(4) . . 64502
C(2) C(2) C(1) 88.7(6) . 66504 66504
C(2) C(2) C(3) 53.6(4) . 66504 .
C(3) C(2) C(2) 53.6(4) . . 66504
C(2) C(3) C(2) 72.7(5) . . 64502
C(2) C(3) C(2) 72.7(6) . . 66504
C(2) C(3) C(3) 123.0(3) . . 55413
C(3) C(2) C(1) 121.3(8) . 64502 64502
C(2) C(3) C(2) 113.9(6) 66504 . 64502
C(3) C(3) C(2) 123.0(4) 55413 . 64502
C(3) C(2) C(1) 121.3(8) . 66504 66504
C(3) C(3) C(2) 123.0(4) 55413 . 66504
C(3) C(3) C(2) 123.0(3) . 55413 55413
C(3) C(3) C(2) 123.0(4) . 55413 66414
C(3) C(3) C(2) 123.0(4) . 55413 64416
C(4) C(5) C(4) 121.3(3) . . 54522
C(4) C(5) C(6) 119.3(3) . . .
C(4) C(5) C(6) 119.3(3) . . 54522
C(4) C(5) C(4) 121.3(3) . 54522 54522
C(4) C(5) C(6) 119.3(3) . 54522 .
C(4) C(5) C(6) 119.3(3) . 54522 54522
C(6) C(5) C(4) 119.3(3) . . 54522
C(6) C(5) C(4) 119.3(3) 54522 . 54522
C(5) C(4) N(2) 175.7(4) . 54522 54522
C(5) C(6) C(7) 121.9(4) . . .
C(5) C(6) C(7) 121.9(4) . . 54522
C(5) C(6) C(7) 121.9(4) . 54522 .
C(5) C(6) C(7) 121.9(4) . 54522 54522
C(6) C(5) C(4) 119.3(3) . 54522 54522
C(7) C(6) C(5) 121.9(4) . . 54522
C(7) C(6) C(5) 121.9(4) 54522 . 54522
C(7) C(6) C(7) 116.2(4) 54522 . .
C(6) C(7) C(7) 121.9(5) . . 55524
C(6) C(7) C(7) 121.9(5) . 54522 65503
C(7) C(6) C(5) 121.9(4) . 54522 54522
C(7) C(6) C(7) 116.2(4) . 54522 54522
C(7) C(7) C(6) 121.9(5) 55524 . 54522
C(7) C(7) C(6) 121.9(5) . 55524 65503
C(7) C(7) C(6) 121.9(5) . 55524 55524
C(9) C(8) C(9) 179(2) 66514 . .
C(9) C(8) C(9) 179(2) 65525 . .
C(8) C(9) C(10) 119(2) . . .
C(8) C(9) C(10) 119(2) . . 54522
C(13) C(8) C(9) 119(1) . . .
C(8) C(9) C(13) 59(1) . . 66514
C(13) C(8) C(9) 60(1) 66514 . .
C(13) C(8) C(9) 119(1) 54522 . .
C(8) C(9) C(13) 59(1) . . 65525
C(13) C(8) C(9) 60(1) 65525 . .
C(9) C(8) C(9) 179(2) 54522 . 66514
C(8) C(9) C(10) 119(2) . 66514 66514
C(8) C(9) C(13) 59(1) . 66514 .
C(13) C(8) C(9) 60(1) . . 66514
C(13) C(8) C(9) 119(1) 66514 . 66514
C(8) C(9) C(13) 59(1) . 66514 54522
C(13) C(8) C(9) 60(1) 54522 . 66514
C(13) C(8) C(9) 119(1) 65525 . 66514
C(9) C(8) C(9) 179(2) 65525 . 54522
C(8) C(9) C(10) 119(2) . 54522 .
C(8) C(9) C(10) 119(2) . 54522 54522
C(13) C(8) C(9) 119(1) . . 54522
C(8) C(9) C(13) 59(1) . 54522 66514
C(13) C(8) C(9) 60(1) 66514 . 54522
C(13) C(8) C(9) 119(1) 54522 . 54522
C(8) C(9) C(13) 59(1) . 54522 65525
C(13) C(8) C(9) 60(1) 65525 . 54522
C(8) C(9) C(10) 119(2) . 65525 66514
C(8) C(9) C(13) 59(1) . 65525 .
C(13) C(8) C(9) 60(1) . . 65525
C(13) C(8) C(9) 119(1) 66514 . 65525
C(8) C(9) C(13) 59(1) . 65525 54522
C(13) C(8) C(9) 60(1) 54522 . 65525
C(13) C(8) C(9) 119(1) 65525 . 65525
C(8) C(13) C(12) 119(1) . . .
C(8) C(13) C(9) 60(1) . . 66514
C(8) C(13) C(9) 60(1) . . 65525
C(13) C(8) C(13) 179(1) 66514 . .
C(8) C(13) C(13) 89(96) . . 54522
C(13) C(8) C(13) 0(1) 54522 . .
C(13) C(8) C(13) 179(1) 65525 . .
C(8) C(13) C(9) 60(1) . 66514 .
C(8) C(13) C(9) 60(1) . 66514 54522
C(8) C(13) C(12) 119(2) . 66514 66514
C(13) C(8) C(13) 179(1) 54522 . 66514
C(8) C(13) C(13) 89(97) . 66514 65525
C(13) C(8) C(13) 0(1) 65525 . 66514
C(8) C(13) C(12) 119(1) . 54522 .
C(8) C(13) C(9) 60(1) . 54522 66514
C(8) C(13) C(9) 60(1) . 54522 65525
C(8) C(13) C(13) 89(96) . 54522 .
C(13) C(8) C(13) 179(1) 65525 . 54522
C(8) C(13) C(9) 60(1) . 65525 .
C(8) C(13) C(9) 60(1) . 65525 54522
C(8) C(13) C(12) 119(2) . 65525 66514
C(8) C(13) C(13) 89(97) . 65525 66514
C(9) C(10) C(11) 120(2) . . .
C(13) C(9) C(10) 179(2) 66514 . .
C(13) C(9) C(10) 179(2) 65525 . .
C(9) C(10) C(11) 120(2) . 54522 .
C(13) C(9) C(10) 179(2) 66514 . 54522
C(13) C(9) C(10) 179(2) 65525 . 54522
C(9) C(13) C(12) 179(2) . 66514 66514
C(9) C(13) C(13) 89(92) . 66514 65525
C(13) C(9) C(13) 0(1) 65525 . 66514
C(9) C(13) C(12) 179(2) . 65525 66514
C(9) C(13) C(13) 89(92) . 65525 66514
C(11) C(10) C(9) 120(2) . . 54522
C(10) C(9) C(13) 179(2) . 54522 66514
C(10) C(9) C(13) 179(2) . 54522 65525
C(10) C(11) C(12) 120(3) . . .
C(12) C(11) C(10) 120(3) . . 54522
C(11) C(10) C(9) 120(2) . 54522 54522
C(11) C(12) C(13) 120(2) . . .
C(11) C(12) C(13) 120(2) . . 54522
C(12) C(13) C(9) 179(2) . . 66514
C(12) C(13) C(9) 179(2) . . 65525
C(12) C(13) C(13) 89(92) . . 54522
C(13) C(12) C(13) 0(1) 54522 . .
C(12) C(13) C(9) 179(2) . 54522 66514
C(12) C(13) C(9) 179(2) . 54522 65525
C(12) C(13) C(13) 89(92) . 54522 .
C(13) C(9) C(10) 179(2) . 66514 66514
C(13) C(9) C(13) 0(1) . 66514 54522
C(13) C(13) C(9) 89(92) 54522 . 66514
C(13) C(9) C(10) 179(2) . 65525 66514
C(13) C(9) C(13) 0(1) . 65525 54522
C(13) C(13) C(9) 89(92) 54522 . 65525
C(13) C(13) C(9) 89(92) . 54522 66514
C(13) C(13) C(9) 89(92) . 54522 65525
N(1) C(1) H(1) 118.2033 . . .
N(1) C(1) H(1) 118.2033 . 64502 64502
N(1) C(1) H(1) 118.2033 . 66504 66504
H(1) C(1) C(1) 126.6376 . . 64502
C(1) C(1) H(1) 129.0930 . 64502 64502
H(1) C(1) C(1) 129.0930 . . 66504
C(1) C(1) H(1) 126.6376 . 66504 66504
H(1) C(1) C(2) 118.0658 . . .
C(1) C(2) H(2) 119.2830 . . .
H(2) C(2) C(2) 129.7601 . . 64502
C(2) C(2) H(2) 127.8465 . 64502 64502
H(2) C(2) C(2) 127.8465 . . 66504
C(2) C(2) H(2) 129.7601 . 66504 66504
H(2) C(2) C(3) 119.3685 . . .
C(3) C(2) H(2) 119.3685 . 64502 64502
C(3) C(2) H(2) 119.3685 . 66504 66504
C(6) C(7) H(3) 118.8220 . . .
C(6) C(7) H(3) 118.8220 . 54522 54522
H(3) C(7) C(6) 118.8220 . . 54522
H(3) C(7) C(7) 119.2916 . . 55524
C(7) C(7) H(3) 119.2916 . 55524 55524
H(4) C(8) C(9) 123.5067 . . .
C(8) C(9) H(4) 41.2237 . . 66514
H(4) C(8) C(9) 56.4933 66514 . .
H(4) C(8) C(9) 123.5067 54522 . .
C(8) C(9) H(4) 41.2237 . . 65525
H(4) C(8) C(9) 56.4933 65525 . .
C(8) C(9) H(5) 116.5681 . . .
C(8) C(9) H(5) 116.5681 . . 54522
C(8) C(9) H(4) 41.2237 . 66514 .
H(4) C(8) C(9) 56.4933 . . 66514
H(4) C(8) C(9) 123.5067 66514 . 66514
C(8) C(9) H(4) 41.2237 . 66514 54522
H(4) C(8) C(9) 56.4933 54522 . 66514
H(4) C(8) C(9) 123.5067 65525 . 66514
C(8) C(9) H(5) 116.5681 . 66514 66514
C(8) C(9) H(5) 116.5681 . 66514 65525
H(4) C(8) C(9) 123.5067 . . 54522
C(8) C(9) H(4) 41.2237 . 54522 66514
H(4) C(8) C(9) 56.4933 66514 . 54522
H(4) C(8) C(9) 123.5067 54522 . 54522
C(8) C(9) H(4) 41.2237 . 54522 65525
H(4) C(8) C(9) 56.4933 65525 . 54522
C(8) C(9) H(5) 116.5681 . 54522 .
C(8) C(9) H(5) 116.5681 . 54522 54522
C(8) C(9) H(4) 41.2237 . 65525 .
H(4) C(8) C(9) 56.4933 . . 65525
H(4) C(8) C(9) 123.5067 66514 . 65525
C(8) C(9) H(4) 41.2237 . 65525 54522
H(4) C(8) C(9) 56.4933 54522 . 65525
H(4) C(8) C(9) 123.5067 65525 . 65525
C(8) C(9) H(5) 116.5681 . 65525 66514
C(8) C(9) H(5) 116.5681 . 65525 65525
H(4) C(8) C(13) 116.4946 . . .
H(4) C(8) C(13) 63.5054 66514 . .
H(4) C(8) C(13) 116.4946 54522 . .
H(4) C(8) C(13) 63.5054 65525 . .
C(8) C(13) H(5) 101.5200 . . 66514
C(8) C(13) H(5) 101.5200 . . 65525
C(8) C(13) H(9) 123.4988 . . .
C(8) C(13) H(9) 123.4988 . . 54522
H(4) C(8) C(13) 63.5054 . . 66514
H(4) C(8) C(13) 116.4946 66514 . 66514
H(4) C(8) C(13) 63.5054 54522 . 66514
H(4) C(8) C(13) 116.4946 65525 . 66514
C(8) C(13) H(5) 101.5200 . 66514 .
C(8) C(13) H(5) 101.5200 . 66514 54522
C(8) C(13) H(9) 123.4988 . 66514 66514
C(8) C(13) H(9) 123.4988 . 66514 65525
H(4) C(8) C(13) 116.4946 . . 54522
H(4) C(8) C(13) 63.5054 66514 . 54522
H(4) C(8) C(13) 116.4946 54522 . 54522
H(4) C(8) C(13) 63.5054 65525 . 54522
C(8) C(13) H(5) 101.5200 . 54522 66514
C(8) C(13) H(5) 101.5200 . 54522 65525
C(8) C(13) H(9) 123.4988 . 54522 .
C(8) C(13) H(9) 123.4988 . 54522 54522
H(4) C(8) C(13) 63.5054 . . 65525
H(4) C(8) C(13) 116.4946 66514 . 65525
H(4) C(8) C(13) 63.5054 54522 . 65525
H(4) C(8) C(13) 116.4946 65525 . 65525
C(8) C(13) H(5) 101.5200 . 65525 .
C(8) C(13) H(5) 101.5200 . 65525 54522
C(8) C(13) H(9) 123.4988 . 65525 66514
C(8) C(13) H(9) 123.4988 . 65525 65525
C(8) H(4) C(9) 82.2830 . . 66514
C(8) H(4) C(9) 82.2830 . . 65525
H(4) C(8) H(4) 179.9894 66514 . .
C(8) H(4) H(4) 89.9947 . . 54522
H(4) C(8) H(4) 0.0106 54522 . .
H(4) C(8) H(4) 180.0000 65525 . .
C(8) H(4) C(9) 82.2830 . 66514 .
C(8) H(4) C(9) 82.2830 . 66514 54522
H(4) C(8) H(4) 180.0000 54522 . 66514
C(8) H(4) H(4) 89.9947 . 66514 65525
H(4) C(8) H(4) 0.0106 65525 . 66514
C(8) H(4) C(9) 82.2830 . 54522 66514
C(8) H(4) C(9) 82.2830 . 54522 65525
C(8) H(4) H(4) 89.9947 . 54522 .
H(4) C(8) H(4) 179.9894 65525 . 54522
C(8) H(4) C(9) 82.2830 . 65525 .
C(8) H(4) C(9) 82.2830 . 65525 54522
C(8) H(4) H(4) 89.9947 . 65525 66514
H(4) C(9) C(10) 78.6910 66514 . .
H(4) C(9) C(10) 78.6910 65525 . .
H(5) C(9) C(10) 123.5172 . . .
H(5) C(9) C(10) 123.5172 54522 . .
C(9) C(10) H(6) 116.4840 . . .
C(9) C(10) H(6) 116.4840 . . 54522
H(4) C(9) C(10) 78.6910 66514 . 54522
H(4) C(9) C(10) 78.6910 65525 . 54522
H(5) C(9) C(10) 123.5172 . . 54522
H(5) C(9) C(10) 123.5172 54522 . 54522
C(9) C(10) H(6) 116.4840 . 54522 .
C(9) C(10) H(6) 116.4840 . 54522 54522
H(4) C(9) C(13) 100.9917 66514 . 66514
H(4) C(9) C(13) 100.9917 65525 . 66514
C(9) C(13) H(5) 41.2894 . 66514 .
H(5) C(9) C(13) 56.8000 . . 66514
C(9) C(13) H(5) 41.2894 . 66514 54522
H(5) C(9) C(13) 56.8000 54522 . 66514
C(9) C(13) H(9) 63.2682 . 66514 66514
C(9) C(13) H(9) 63.2682 . 66514 65525
H(4) C(9) C(13) 100.9917 66514 . 65525
H(4) C(9) C(13) 100.9917 65525 . 65525
C(9) C(13) H(5) 41.2894 . 65525 .
H(5) C(9) C(13) 56.8000 . . 65525
C(9) C(13) H(5) 41.2894 . 65525 54522
H(5) C(9) C(13) 56.8000 54522 . 65525
C(9) C(13) H(9) 63.2682 . 65525 66514
C(9) C(13) H(9) 63.2682 . 65525 65525
C(9) H(4) H(4) 89.9958 . 66514 65525
H(4) C(9) H(4) 0.0083 65525 . 66514
H(5) C(9) H(4) 157.7917 . . 66514
H(5) C(9) H(4) 157.7917 54522 . 66514
C(9) H(4) H(4) 89.9958 . 65525 66514
H(5) C(9) H(4) 157.7917 . . 65525
H(5) C(9) H(4) 157.7917 54522 . 65525
C(9) H(5) C(13) 81.9106 . . 66514
C(9) H(5) C(13) 81.9106 . . 65525
C(9) H(5) H(9) 129.5971 . . 66514
C(9) H(5) H(9) 129.5971 . . 65525
C(9) H(5) C(13) 81.9106 . 54522 66514
C(9) H(5) C(13) 81.9106 . 54522 65525
C(9) H(5) H(9) 129.5971 . 54522 66514
C(9) H(5) H(9) 129.5971 . 54522 65525
C(10) C(9) H(4) 78.6910 . 54522 66514
C(10) C(9) H(4) 78.6910 . 54522 65525
C(10) C(9) H(5) 123.5172 . 54522 .
C(10) C(9) H(5) 123.5172 . 54522 54522
H(6) C(10) C(9) 116.4840 . . 54522
H(6) C(10) C(9) 116.4840 54522 . 54522
H(6) C(10) C(11) 123.4353 . . .
H(6) C(10) C(11) 123.4353 54522 . .
C(10) C(11) H(7) 116.4929 . . .
C(10) C(11) H(7) 116.4929 . . 54522
C(11) C(10) H(6) 123.4353 . 54522 .
C(11) C(10) H(6) 123.4353 . 54522 54522
H(7) C(11) C(10) 116.4929 . . 54522
H(7) C(11) C(10) 116.4929 54522 . 54522
C(11) C(12) H(8) 116.5017 . . .
C(11) C(12) H(8) 116.5017 . . 54522
H(7) C(11) C(12) 123.4997 . . .
H(7) C(11) C(12) 123.4997 54522 . .
H(8) C(12) C(13) 123.4980 . . .
H(8) C(12) C(13) 123.4980 54522 . .
C(12) C(13) H(5) 138.4817 . . 66514
C(12) C(13) H(5) 138.4817 . . 65525
C(12) C(13) H(9) 116.5029 . . .
C(12) C(13) H(9) 116.5029 . . 54522
H(8) C(12) C(13) 123.4980 . . 54522
H(8) C(12) C(13) 123.4980 54522 . 54522
C(12) C(13) H(5) 138.4817 . 54522 66514
C(12) C(13) H(5) 138.4817 . 54522 65525
C(12) C(13) H(9) 116.5029 . 54522 .
C(12) C(13) H(9) 116.5029 . 54522 54522
C(13) C(9) H(4) 100.9917 . 66514 .
C(13) C(9) H(4) 100.9917 . 66514 54522
C(13) C(9) H(5) 56.8000 . 66514 66514
H(5) C(13) C(9) 41.2894 66514 . 66514
C(13) C(9) H(5) 56.8000 . 66514 65525
H(5) C(13) C(9) 41.2894 65525 . 66514
H(9) C(13) C(9) 63.2682 . . 66514
H(9) C(13) C(9) 63.2682 54522 . 66514
C(13) C(9) H(4) 100.9917 . 65525 .
C(13) C(9) H(4) 100.9917 . 65525 54522
C(13) C(9) H(5) 56.8000 . 65525 66514
H(5) C(13) C(9) 41.2894 66514 . 65525
C(13) C(9) H(5) 56.8000 . 65525 65525
H(5) C(13) C(9) 41.2894 65525 . 65525
H(9) C(13) C(9) 63.2682 . . 65525
H(9) C(13) C(9) 63.2682 54522 . 65525
C(13) C(13) H(5) 89.9958 . 54522 66514
H(5) C(13) C(13) 89.9958 66514 . 54522
C(13) C(13) H(5) 89.9958 . 54522 65525
H(5) C(13) C(13) 89.9958 65525 . 54522
C(13) C(13) H(9) 90.0000 . 54522 .
H(9) C(13) C(13) 89.9894 . . 54522
C(13) C(13) H(9) 89.9894 . 54522 54522
H(9) C(13) C(13) 90.0000 54522 . 54522
C(13) H(5) C(9) 81.9106 . 66514 66514
C(13) H(5) C(9) 81.9106 . 66514 65525
C(13) H(5) C(13) 0.0083 . 66514 54522
C(13) H(5) H(9) 47.6865 . 66514 .
H(9) C(13) H(5) 21.9788 . . 66514
C(13) H(5) H(9) 47.6865 . 66514 54522
H(9) C(13) H(5) 21.9788 54522 . 66514
C(13) H(5) C(9) 81.9106 . 65525 66514
C(13) H(5) C(9) 81.9106 . 65525 65525
C(13) H(5) C(13) 0.0083 . 65525 54522
C(13) H(5) H(9) 47.6865 . 65525 .
H(9) C(13) H(5) 21.9788 . . 65525
C(13) H(5) H(9) 47.6865 . 65525 54522
H(9) C(13) H(5) 21.9788 54522 . 65525
C(13) H(9) C(13) 0.0106 . . 54522
C(13) H(9) H(5) 110.3348 . . 66514
C(13) H(9) H(5) 110.3348 . . 65525
C(13) H(9) H(9) 89.9894 . . 54522
H(9) C(13) H(9) 0.0106 54522 . .
C(13) H(9) C(13) 0.0106 . 54522 54522
C(13) H(9) H(5) 110.3348 . 54522 66514
C(13) H(9) H(5) 110.3348 . 54522 65525
C(13) H(9) H(9) 90.0000 . 54522 .
H(4) C(9) C(10) 78.6910 . 66514 66514
H(4) C(9) C(13) 100.9917 . 66514 54522
H(4) C(9) H(4) 0.0083 . 66514 54522
H(4) H(4) C(9) 89.9958 54522 . 66514
H(4) C(9) H(5) 157.7917 . 66514 66514
H(4) C(9) H(5) 157.7917 . 66514 65525
H(4) C(9) C(10) 78.6910 . 65525 66514
H(4) C(9) C(13) 100.9917 . 65525 54522
H(4) C(9) H(4) 0.0083 . 65525 54522
H(4) H(4) C(9) 89.9958 54522 . 65525
H(4) C(9) H(5) 157.7917 . 65525 66514
H(4) C(9) H(5) 157.7917 . 65525 65525
H(5) C(9) C(10) 123.5172 . 54522 54522
H(5) C(9) C(13) 56.8000 . 54522 66514
C(13) H(5) C(9) 81.9106 66514 . 54522
H(5) C(9) C(13) 56.8000 . 54522 65525
C(13) H(5) C(9) 81.9106 65525 . 54522
H(5) C(9) H(4) 157.7917 . 54522 66514
H(5) C(9) H(4) 157.7917 . 54522 65525
H(9) H(5) C(9) 129.5971 66514 . 54522
H(9) H(5) C(9) 129.5971 65525 . 54522
H(5) C(13) C(9) 41.2894 . 66514 54522
H(5) C(13) C(12) 138.4817 . 66514 66514
H(5) C(13) C(13) 89.9958 . 66514 65525
C(13) H(5) C(13) 0.0083 65525 . 66514
H(5) C(13) H(9) 21.9788 . 66514 66514
H(9) H(5) C(13) 47.6865 66514 . 66514
H(5) C(13) H(9) 21.9788 . 66514 65525
H(9) H(5) C(13) 47.6865 65525 . 66514
H(5) C(13) C(9) 41.2894 . 65525 54522
H(5) C(13) C(12) 138.4817 . 65525 66514
H(5) C(13) C(13) 89.9958 . 65525 66514
H(5) C(13) H(9) 21.9788 . 65525 66514
H(9) H(5) C(13) 47.6865 66514 . 65525
H(5) C(13) H(9) 21.9788 . 65525 65525
H(9) H(5) C(13) 47.6865 65525 . 65525
H(6) C(10) C(9) 116.4840 . 54522 54522
H(9) C(13) C(9) 63.2682 . 54522 66514
H(9) C(13) C(9) 63.2682 . 54522 65525
H(9) C(13) H(5) 21.9788 . 54522 66514
H(5) H(9) C(13) 110.3348 66514 . 54522
H(9) C(13) H(5) 21.9788 . 54522 65525
H(5) H(9) C(13) 110.3348 65525 . 54522
H(9) C(13) H(9) 0.0106 . 54522 54522
H(9) H(9) C(13) 90.0000 54522 . 54522

loop_
_geom_bond_atom_site_label_1
_geom_bond_atom_site_label_2
_geom_bond_distance
_geom_bond_site_symmetry_2
Zn(1) N(1) 2.148(5) .
Zn(1) N(1) 2.148(5) 66510
Zn(1) N(2) 2.160(3) .
Zn(1) N(2) 2.160(3) 64502
Zn(1) N(2) 2.160(3) 66504
N(1) C(1) 1.335(7) .
N(1) C(1) 1.335(9) 64502
N(1) C(1) 1.335(9) 66504
N(2) C(4) 1.139(5) .
C(1) C(1) 1.60(1) 64502
C(1) C(1) 1.60(1) 66504
C(1) C(2) 1.347(9) .
C(2) C(2) 1.66(1) 64502
C(2) C(2) 1.66(1) 66504
C(2) C(3) 1.397(8) .
C(3) C(2) 1.40(1) 64502
C(3) C(2) 1.40(1) 66504
C(3) C(3) 1.454(8) 55413
C(4) C(5) 1.390(5) .
C(4) C(5) 1.390(5) 54522
C(5) C(4) 1.390(5) 54522
C(5) C(6) 1.456(6) .
C(5) C(6) 1.456(6) 54522
C(6) C(5) 1.456(6) 54522
C(6) C(7) 1.390(7) .
C(6) C(7) 1.390(7) 54522
C(7) C(6) 1.390(7) 54522
C(7) C(7) 1.385(7) 55524
C(8) C(9) 1.43(1) .
C(8) C(9) 1.43(1) 66514
C(8) C(9) 1.43(1) 54522
C(8) C(9) 1.43(1) 65525
C(8) C(13) 1.42(2) .
C(8) C(13) 1.42(2) 66514
C(8) C(13) 1.42(2) 54522
C(8) C(13) 1.42(2) 65525
C(9) C(10) 1.41(5) .
C(9) C(10) 1.41(5) 54522
C(9) C(13) 1.43(4) 66514
C(9) C(13) 1.43(4) 65525
C(10) C(9) 1.41(5) 54522
C(10) C(11) 1.42(6) .
C(11) C(10) 1.42(6) 54522
C(11) C(12) 1.42(5) .
C(12) C(13) 1.41(3) .
C(12) C(13) 1.41(3) 54522
C(13) C(9) 1.43(4) 66514
C(13) C(9) 1.43(4) 65525
C(13) C(13) 0.00(5) 54522
C(1) H(1) 0.9501 .
C(2) H(2) 0.9501 .
C(7) H(3) 0.9500 .
C(8) H(4) 0.9500 .
C(8) H(4) 0.9500 66514
C(8) H(4) 0.9500 54522
C(8) H(4) 0.9500 65525
C(9) H(4) 1.2020 66514
C(9) H(4) 1.2020 65525
C(9) H(5) 0.9499 .
C(9) H(5) 0.9499 54522
C(10) H(6) 0.9500 .
C(10) H(6) 0.9500 54522
C(11) H(7) 0.9500 .
C(11) H(7) 0.9500 54522
C(12) H(8) 0.9499 .
C(12) H(8) 0.9499 54522
C(13) H(5) 1.2046 66514
C(13) H(5) 1.2046 65525
C(13) H(9) 0.9500 .
C(13) H(9) 0.9500 54522
H(4) C(9) 1.2020 66514
H(4) C(9) 1.2020 65525
H(5) C(9) 0.9499 54522
H(5) C(13) 1.2046 66514
H(5) C(13) 1.2046 65525
H(6) C(10) 0.9500 54522
H(9) C(13) 0.9500 54522

loop_
_geom_contact_atom_site_label_1
_geom_contact_atom_site_label_2
_geom_contact_distance
_geom_contact_site_symmetry_2
Zn(1) C(1) 3.072(6) .
Zn(1) C(1) 3.072(6) 64502
Zn(1) C(1) 3.072(6) 66504
Zn(1) C(1) 3.072(6) 66510
Zn(1) C(1) 3.072(6) 55511
Zn(1) C(1) 3.072(6) 64512
Zn(1) C(4) 3.270(4) .
Zn(1) C(4) 3.270(4) 64502
Zn(1) C(4) 3.270(4) 66504
N(1) N(2) 3.047(4) .
N(1) N(2) 3.047(4) 64502
N(1) N(2) 3.047(4) 66504
N(1) C(2) 2.365(8) .
N(1) C(2) 2.365(9) 64502
N(1) C(2) 2.365(9) 66504
N(1) C(3) 2.816(7) .
N(2) N(1) 3.047(4) 66510
N(2) N(2) 3.055(4) 64502
N(2) N(2) 3.055(4) 66504
N(2) C(1) 3.309(7) .
N(2) C(1) 3.220(6) 66504
N(2) C(1) 3.220(6) 66510
N(2) C(1) 3.309(7) 55511
N(2) C(4) 3.488(5) 54522
N(2) C(5) 2.527(5) .
N(2) C(5) 2.527(5) 54522
N(2) C(6) 3.449(5) .
N(2) C(6) 3.449(5) 54522
N(2) C(7) 3.518(6) .
C(1) N(2) 3.220(7) 64502
C(1) C(2) 2.11(1) 64502
C(1) C(2) 2.11(1) 66504
C(1) C(3) 2.392(8) .
C(1) C(11) 3.58(4) 64512
C(1) C(12) 3.46(4) 64512
C(2) C(1) 2.11(1) 64502
C(2) C(1) 2.11(1) 66504
C(2) C(2) 3.027(9) 55413
C(2) C(2) 3.58(1) 66414
C(2) C(2) 3.22(1) 64416
C(2) C(3) 2.506(8) 55413
C(2) C(12) 3.55(4) 64512
C(3) C(1) 2.392(8) 64502
C(3) C(1) 2.392(8) 66504
C(3) C(2) 2.506(8) 55413
C(3) C(2) 2.506(9) 66414
C(3) C(2) 2.506(9) 64416
C(4) N(2) 3.488(5) 54522
C(4) C(4) 2.422(5) 54522
C(4) C(6) 2.457(6) .
C(4) C(6) 2.457(6) 54522
C(4) C(7) 2.872(6) .
C(4) C(12) 3.59(2) .
C(4) C(12) 3.59(2) 55511
C(5) N(2) 2.527(5) 54522
C(5) C(7) 2.488(6) .
C(5) C(7) 2.488(6) 54522
C(6) N(2) 3.449(5) 54522
C(6) C(4) 2.457(6) 54522
C(6) C(6) 2.854(6) 65503
C(6) C(6) 2.854(6) 55524
C(6) C(7) 2.426(7) 65503
C(6) C(7) 2.426(7) 55524
C(7) C(5) 2.488(6) 54522
C(7) C(6) 2.426(7) 65503
C(7) C(6) 2.426(7) 55524
C(7) C(7) 2.737(7) 65503
C(7) C(7) 2.360(7) 54522
C(8) C(10) 2.46(3) .
C(8) C(10) 2.46(3) 66514
C(8) C(10) 2.46(3) 54522
C(8) C(11) 2.84(4) .
C(8) C(11) 2.84(4) 66514
C(8) C(12) 2.46(2) .
C(8) C(12) 2.46(2) 66514
C(9) C(9) 2.86(2) 66514
C(9) C(9) 2.86(2) 65525
C(9) C(11) 2.46(5) .
C(9) C(12) 2.84(4) .
C(9) C(12) 2.84(4) 66514
C(9) C(13) 2.47(3) .
C(9) C(13) 2.47(3) 54522
C(10) C(12) 2.47(5) .
C(10) C(13) 2.84(3) .
C(10) C(13) 2.84(5) 66514
C(10) C(13) 2.84(3) 54522
C(10) C(13) 2.84(5) 65525
C(11) C(1) 3.58(4) 66510
C(11) C(1) 3.58(4) 65531
C(11) C(9) 2.46(5) 54522
C(11) C(13) 2.46(4) .
C(11) C(13) 2.46(4) 54522
C(12) C(1) 3.46(4) 66510
C(12) C(1) 3.46(4) 65531
C(12) C(2) 3.55(4) 66510
C(12) C(2) 3.55(4) 65531
C(12) C(4) 3.59(2) 54522
C(12) C(9) 2.84(4) 66514
C(12) C(9) 2.84(4) 54522
C(12) C(9) 2.84(4) 65525
C(12) C(10) 2.47(5) 54522
C(13) C(9) 2.47(3) 54522
C(13) C(10) 2.84(5) 66514
C(13) C(10) 2.84(3) 54522
C(13) C(13) 2.84(3) 66514
C(13) C(13) 2.84(3) 65525
Zn(1) H(1) 3.0843 .
Zn(1) H(1) 3.0843 64502
Zn(1) H(1) 3.0843 66504
Zn(1) H(1) 3.0843 66510
Zn(1) H(1) 3.0843 55511
Zn(1) H(1) 3.0843 64512
N(1) H(1) 1.9703 .
N(1) H(1) 1.9703 64502
N(1) H(1) 1.9703 66504
N(1) H(2) 3.2054 .
N(1) H(2) 3.2054 64502
N(1) H(2) 3.2054 66504
N(2) H(1) 2.9662 .
N(2) H(1) 2.7682 66504
N(2) H(1) 2.7682 66510
N(2) H(1) 2.9662 55511
N(2) H(3) 2.8980 .
N(2) H(3) 2.9123 66504
N(2) H(8) 3.2619 .
N(2) H(8) 3.2619 55511
N(2) H(8) 3.2619 54522
N(2) H(8) 3.2619 54532
C(1) H(1) 2.3195 64502
C(1) H(1) 2.2973 66504
C(1) H(2) 1.9924 .
C(1) H(2) 2.9108 64502
C(1) H(2) 2.9287 66504
C(1) H(8) 3.5458 64512
C(2) H(1) 1.9803 .
C(2) H(1) 2.9273 64502
C(2) H(1) 2.9047 66504
C(2) H(2) 2.3616 64502
C(2) H(2) 2.3789 66504
C(2) H(2) 2.7640 55413
C(2) H(2) 3.1242 64416
C(2) H(4) 3.4577 55407
C(2) H(4) 3.4575 55420
C(3) H(1) 3.2373 .
C(3) H(1) 3.2373 64502
C(3) H(1) 3.2373 66504
C(3) H(2) 2.0387 .
C(3) H(2) 2.0387 64502
C(3) H(2) 2.0387 66504
C(3) H(2) 2.6844 55413
C(3) H(2) 2.6844 66414
C(3) H(2) 2.6844 64416
C(4) H(1) 3.3380 .
C(4) H(1) 3.3433 66504
C(4) H(1) 3.3433 66510
C(4) H(1) 3.3380 55511
C(4) H(3) 2.5354 .
C(4) H(3) 3.1843 66504
C(4) H(8) 2.7190 .
C(4) H(8) 2.7190 55511
C(4) H(8) 2.7190 54522
C(4) H(8) 2.7190 54532
C(5) H(3) 2.6481 .
C(5) H(3) 2.6481 54522
C(5) H(8) 2.6776 .
C(5) H(8) 2.6776 55511
C(5) H(8) 2.6776 54522
C(5) H(8) 2.6776 54532
C(6) H(3) 2.0265 .
C(6) H(3) 3.2731 65503
C(6) H(3) 2.0265 54522
C(6) H(3) 3.2731 55524
C(6) H(8) 3.5976 .
C(6) H(8) 3.5976 55511
C(6) H(8) 3.5976 54522
C(6) H(8) 3.5976 54532
C(7) H(3) 3.2222 54522
C(7) H(3) 2.0273 55524
C(7) H(7) 2.8590 64502
C(7) H(7) 2.8590 64512
C(8) H(2) 3.0620 55507
C(8) H(2) 3.0620 66510
C(8) H(2) 3.0620 54518
C(8) H(2) 3.0620 65531
C(8) H(5) 2.0389 .
C(8) H(5) 2.0389 66514
C(8) H(5) 2.0389 54522
C(8) H(5) 2.0389 65525
C(8) H(6) 3.2936 .
C(8) H(6) 3.2936 66514
C(8) H(6) 3.2936 54522
C(8) H(6) 3.2936 65525
C(8) H(8) 3.3340 .
C(8) H(8) 3.3340 66514
C(8) H(8) 3.3340 54522
C(8) H(9) 2.1013 .
C(8) H(9) 2.1013 66514
C(8) H(9) 2.1013 54522
C(8) H(9) 2.1013 65525
C(9) H(2) 3.4610 66508
C(9) H(2) 2.9223 66510
C(9) H(2) 3.4610 65519
C(9) H(2) 2.9223 65531
C(9) H(4) 2.1075 .
C(9) H(4) 2.1075 54522
C(9) H(5) 3.3902 66514
C(9) H(5) 3.3902 65525
C(9) H(6) 2.0217 .
C(9) H(6) 3.3281 56513
C(9) H(6) 2.0217 54522
C(9) H(6) 3.3281 64528
C(9) H(7) 3.2890 .
C(9) H(7) 3.2890 54522
C(9) H(8) 3.4547 66514
C(9) H(9) 3.3461 .
C(9) H(9) 1.3099 66514
C(9) H(9) 3.3461 54522
C(9) H(9) 1.3099 65525
C(10) H(2) 2.9011 66510
C(10) H(2) 2.9011 65531
C(10) H(4) 3.3341 .
C(10) H(4) 1.6642 66514
C(10) H(4) 3.3341 54522
C(10) H(4) 1.6642 65525
C(10) H(5) 2.0909 .
C(10) H(5) 3.3783 56513
C(10) H(5) 2.0909 54522
C(10) H(5) 3.3783 64528
C(10) H(6) 3.2660 56513
C(10) H(6) 3.4204 66524
C(10) H(6) 3.2660 64528
C(10) H(7) 2.0345 .
C(10) H(7) 2.0345 54522
C(10) H(8) 3.3005 .
C(10) H(8) 3.3005 54522
C(10) H(9) 3.5557 65502
C(10) H(9) 3.5556 66504
C(10) H(9) 2.5562 66514
C(10) H(9) 3.5556 65521
C(10) H(9) 3.5557 55523
C(10) H(9) 2.5562 65525
C(11) H(1) 2.9073 66510
C(11) H(1) 2.9073 65531
C(11) H(2) 3.0213 66510
C(11) H(2) 3.0213 65531
C(11) H(4) 1.8896 66514
C(11) H(4) 1.8896 65525
C(11) H(5) 3.3342 .
C(11) H(5) 3.3342 54522
C(11) H(6) 2.1031 .
C(11) H(6) 2.1031 54522
C(11) H(8) 2.0334 .
C(11) H(8) 2.0334 54522
C(11) H(9) 3.2925 .
C(11) H(9) 3.2925 54522
C(12) H(1) 2.9575 66510
C(12) H(1) 2.9575 65531
C(12) H(2) 3.1590 66510
C(12) H(2) 3.1590 65531
C(12) H(4) 3.2900 .
C(12) H(4) 1.7460 66514
C(12) H(4) 3.2900 54522
C(12) H(4) 1.7460 65525
C(12) H(5) 2.4501 66514
C(12) H(5) 2.4501 65525
C(12) H(6) 3.3431 .
C(12) H(6) 3.3431 54522
C(12) H(7) 2.1025 .
C(12) H(7) 2.1025 54522
C(12) H(9) 2.0254 .
C(12) H(9) 2.0254 54522
C(13) H(2) 3.5626 55507
C(13) H(2) 3.1787 66510
C(13) H(2) 3.4854 55511
C(13) H(2) 3.5625 54518
C(13) H(2) 3.1785 65531
C(13) H(2) 3.4853 54532
C(13) H(4) 2.0321 .
C(13) H(4) 1.3111 66514
C(13) H(4) 2.0321 54522
C(13) H(4) 1.3111 65525
C(13) H(5) 3.3025 .
C(13) H(5) 3.3025 54522
C(13) H(6) 3.3706 66514
C(13) H(6) 3.3706 65525
C(13) H(7) 3.3342 .
C(13) H(7) 3.3342 54522
C(13) H(8) 2.0943 .
C(13) H(8) 2.0943 54522
C(13) H(9) 3.4600 66514
C(13) H(9) 3.4600 65525
H(1) N(2) 2.7682 64502
H(1) C(1) 2.2973 64502
H(1) C(1) 2.3195 66504
H(1) C(2) 2.9047 64502
H(1) C(2) 2.9273 66504
H(1) C(4) 3.3433 64502
H(1) C(11) 2.9073 64512
H(1) C(12) 2.9575 64512
H(2) C(1) 2.9287 64502
H(2) C(1) 2.9108 66504
H(2) C(2) 2.3789 64502
H(2) C(2) 2.3616 66504
H(2) C(2) 2.7640 55413
H(2) C(2) 3.1242 64416
H(2) C(3) 2.6844 55413
H(2) C(8) 3.0620 55407
H(2) C(9) 3.4610 66408
H(2) C(9) 2.9223 64512
H(2) C(9) 3.4610 65419
H(2) C(10) 2.9011 64512
H(2) C(11) 3.0213 64512
H(2) C(12) 3.1590 64512
H(2) C(13) 3.5626 55407
H(2) C(13) 3.4854 55511
H(2) C(13) 3.1787 64512
H(2) C(13) 3.5625 55420
H(2) C(13) 3.1785 64531
H(2) C(13) 3.4853 54532
H(3) N(2) 2.9123 64502
H(3) C(4) 3.1843 64502
H(3) C(5) 2.6481 54522
H(3) C(6) 3.2731 65503
H(3) C(6) 2.0265 54522
H(3) C(6) 3.2731 55524
H(3) C(7) 3.2222 54522
H(3) C(7) 2.0273 55524
H(4) C(2) 3.4577 55507
H(4) C(2) 3.4575 54518
H(4) C(9) 2.1075 54522
H(4) C(10) 1.6642 66514
H(4) C(10) 3.3341 54522
H(4) C(11) 1.8896 66514
H(4) C(12) 1.7460 66514
H(4) C(13) 1.3111 66514
H(4) C(13) 2.0321 54522
H(4) C(13) 1.3111 65525
H(5) C(9) 3.3902 66514
H(5) C(9) 3.3902 65525
H(5) C(10) 3.3783 56513
H(5) C(10) 2.0909 54522
H(5) C(10) 3.3783 64528
H(5) C(12) 2.4501 66514
H(5) C(13) 3.3025 54522
H(6) C(9) 3.3281 56513
H(6) C(9) 2.0217 54522
H(6) C(9) 3.3281 64528
H(6) C(10) 3.2660 56513
H(6) C(10) 3.4204 66524
H(6) C(10) 3.2660 64528
H(6) C(13) 3.3706 66514
H(6) C(13) 3.3706 65525
H(7) C(7) 2.8590 66504
H(7) C(7) 2.8590 65521
H(7) C(9) 3.2890 54522
H(7) C(10) 2.0345 54522
H(7) C(13) 3.3342 54522
H(8) N(2) 3.2619 54522
H(8) C(1) 3.5458 66510
H(8) C(1) 3.5458 65531
H(8) C(4) 2.7190 54522
H(8) C(5) 2.6776 54522
H(8) C(6) 3.5976 54522
H(8) C(9) 3.4547 66514
H(8) C(9) 3.4547 65525
H(8) C(10) 3.3005 54522
H(8) C(13) 2.0943 54522
H(9) C(9) 1.3099 66514
H(9) C(9) 3.3461 54522
H(9) C(9) 1.3099 65525
H(9) C(10) 3.5556 64502
H(9) C(10) 3.5557 56504
H(9) C(10) 2.5562 66514
H(9) C(10) 3.5557 45523
H(9) C(13) 3.4600 66514
H(9) C(13) 3.4600 65525
